data_4514609
loop_
_publ_author_name
'Parveen, Rumana'
'Jayamma, Bandi'
'Dastidar, Parthasarathi'

_publ_section_title
;
 Supramolecular Gels Derived from Simple Organic Salts of Flufenamic Acid:
 Design, Synthesis, Structures, and Plausible Biomedical Application
;
_journal_issue 5
_journal_name_full 'ACS Biomaterials Science &amp; Engineering'
_journal_page_first 2180
_journal_paper_doi 10.1021/acsbiomaterials.9b00153
_journal_volume 5
_journal_year 2019
_chemical_formula_moiety 'C14 H9 F3 N O2, C3 H10 N O2'
_chemical_formula_sum 'C17 H19 F3 N2 O4'
_chemical_formula_weight 372.34
_space_group_crystal_system triclinic
_space_group_IT_number 2
_space_group_name_Hall '-P 1'
_space_group_name_H-M_alt 'P -1'
_symmetry_space_group_name_Hall '-P 1'
_symmetry_space_group_name_H-M 'P -1'
_atom_sites_solution_hydrogens geom
_atom_sites_solution_primary direct
_audit_creation_date 2017-12-02
_audit_creation_method
;
Olex2 1.2
(compiled 2015.01.26 svn.r3150 for OlexSys, GUI svn.r4998)
;
_cell_angle_alpha 86.878(18)
_cell_angle_beta 89.257(18)
_cell_angle_gamma 87.524(18)
_cell_formula_units_Z 2
_cell_length_a 6.550(12)
_cell_length_b 8.043(15)
_cell_length_c 16.75(3)
_cell_measurement_reflns_used 1971
_cell_measurement_temperature 296.15
_cell_measurement_theta_max 20.29
_cell_measurement_theta_min 2.44
_cell_volume 880(3)
_computing_cell_refinement 'SAINT v8.34A (Bruker, 2013)'
_computing_data_reduction 'SAINT v8.34A (Bruker, 2013)'
_computing_molecular_graphics 'Olex2 (Dolomanov et al., 2009)'
_computing_publication_material 'Olex2 (Dolomanov et al., 2009)'
_computing_structure_refinement 'XL (Sheldrick, 2008)'
_computing_structure_solution 'SIR2004 (Burla et al., 2007)'
_diffrn_ambient_temperature 296.15
_diffrn_measured_fraction_theta_full 0.996
_diffrn_measured_fraction_theta_max 0.996
_diffrn_measurement_device_type 'Bruker APEX-II CCD'
_diffrn_measurement_method '\f and \w scans'
_diffrn_radiation_type MoK\a
_diffrn_radiation_wavelength 0.71073
_diffrn_reflns_av_R_equivalents 0.0861
_diffrn_reflns_av_unetI/netI 0.0585
_diffrn_reflns_Laue_measured_fraction_full 0.996
_diffrn_reflns_Laue_measured_fraction_max 0.996
_diffrn_reflns_limit_h_max 7
_diffrn_reflns_limit_h_min -7
_diffrn_reflns_limit_k_max 8
_diffrn_reflns_limit_k_min -8
_diffrn_reflns_limit_l_max 18
_diffrn_reflns_limit_l_min -18
_diffrn_reflns_number 15877
_diffrn_reflns_point_group_measured_fraction_full 0.996
_diffrn_reflns_point_group_measured_fraction_max 0.996
_diffrn_reflns_theta_full 23.320
_diffrn_reflns_theta_max 23.320
_diffrn_reflns_theta_min 1.217
_diffrn_standards_number 0
_exptl_absorpt_coefficient_mu 0.121
_exptl_absorpt_correction_T_max 0.7449
_exptl_absorpt_correction_T_min 0.5840
_exptl_absorpt_correction_type multi-scan
_exptl_absorpt_process_details
;
SADABS-2014/4 (Bruker,2014/4) was used for absorption correction.
wR2(int) was 0.0858 before and 0.0620 after correction.
The Ratio of minimum to maximum transmission is 0.7840.
The \l/2 correction factor is 0.00150.
;
_exptl_crystal_colour 'clear light colourless'
_exptl_crystal_colour_lustre clear
_exptl_crystal_colour_modifier light
_exptl_crystal_colour_primary colourless
_exptl_crystal_density_diffrn 1.405
_exptl_crystal_description plate
_exptl_crystal_F_000 388
_exptl_crystal_size_max 0.37
_exptl_crystal_size_mid 0.24
_exptl_crystal_size_min 0.18
_refine_diff_density_max 0.190
_refine_diff_density_min -0.166
_refine_diff_density_rms 0.043
_refine_ls_extinction_coef 0.019(4)
_refine_ls_extinction_expression Fc^*^=kFc[1+0.001xFc^2^\l^3^/sin(2\q)]^-1/4^
_refine_ls_extinction_method 'SHELXL-2016/6 (Sheldrick 2016)'
_refine_ls_goodness_of_fit_ref 1.023
_refine_ls_hydrogen_treatment constr
_refine_ls_matrix_type full
_refine_ls_number_parameters 239
_refine_ls_number_reflns 2533
_refine_ls_number_restraints 0
_refine_ls_restrained_S_all 1.023
_refine_ls_R_factor_all 0.1080
_refine_ls_R_factor_gt 0.0510
_refine_ls_shift/su_max 0.000
_refine_ls_shift/su_mean 0.000
_refine_ls_structure_factor_coef Fsqd
_refine_ls_weighting_details 'w=1/[\s^2^(Fo^2^)+(0.0517P)^2^+0.4117P] where P=(Fo^2^+2Fc^2^)/3'
_refine_ls_weighting_scheme calc
_refine_ls_wR_factor_gt 0.1081
_refine_ls_wR_factor_ref 0.1411
_reflns_Friedel_coverage 0.000
_reflns_number_gt 1436
_reflns_number_total 2533
_reflns_threshold_expression 'I > 2\s(I)'
_cod_data_source_file S4.cif
_cod_data_source_block S4
_cod_database_code 4514609
_shelx_space_group_comment
;
The symmetry employed for this shelxl refinement is uniquely defined
by the following loop, which should always be used as a source of
symmetry information in preference to the above space-group names.
They are only intended as comments.
;
_olex2_refinement_description
;
1. Fixed Uiso
 At 1.2 times of:
  All C(H) groups, All C(H,H) groups, All N(H) groups
 At 1.5 times of:
  All N(H,H,H) groups, All O(H) groups
2.a Ternary CH refined with riding coordinates:
 C15(H15)
2.b Secondary CH2 refined with riding coordinates:
 C17(H17A,H17B), C16(H16A,H16B)
2.c Aromatic/amide H refined with riding coordinates:
 N1(H1), C9(H9), C3(H3), C13(H13), C6(H6), C5(H5), C4(H4), C11(H11), C12(H12)
2.d Idealised Me refined as rotating group:
 N2(H2A,H2B,H2C)
2.e Idealised tetrahedral OH refined as rotating group:
 O4(H4A), O3(H3A)
;
_shelx_shelxl_version_number 2016/6
_olex2_submission_special_instructions 'No special instructions were received'

loop_
_space_group_symop_operation_xyz
'x, y, z'
'-x, -y, -z'

loop_
_atom_site_label
_atom_site_type_symbol
_atom_site_fract_x
_atom_site_fract_y
_atom_site_fract_z
_atom_site_U_iso_or_equiv
_atom_site_adp_type
_atom_site_occupancy
_atom_site_site_symmetry_order
_atom_site_calc_flag
_atom_site_refinement_flags_posn
O1 O 0.7756(4) 0.1016(3) 0.46508(16) 0.0672(8) Uani 1 1 d .
O4 O -0.0545(3) 0.4799(3) 0.59767(17) 0.0658(8) Uani 1 1 d .
H4A H -0.150001 0.419674 0.590872 0.099 Uiso 1 1 calc GR
O3 O 0.6523(3) 0.2619(4) 0.59248(18) 0.0738(9) Uani 1 1 d .
H3A H 0.654574 0.204427 0.553513 0.111 Uiso 1 1 calc GR
O2 O 0.5288(4) 0.2539(3) 0.40150(15) 0.0691(8) Uani 1 1 d .
N2 N 0.2246(4) 0.2609(3) 0.51445(17) 0.0530(8) Uani 1 1 d .
H2A H 0.182712 0.160561 0.530417 0.079 Uiso 1 1 calc GR
H2B H 0.330206 0.249944 0.480913 0.079 Uiso 1 1 calc GR
H2C H 0.122968 0.319094 0.489756 0.079 Uiso 1 1 calc GR
F4 F 0.5791(4) 0.8153(4) -0.03781(18) 0.1124(10) Uani 1 1 d .
F6 F 0.8259(4) 0.6462(4) -0.00315(18) 0.1155(11) Uani 1 1 d .
F5 F 0.7769(4) 0.8710(4) 0.05494(19) 0.1182(11) Uani 1 1 d .
N1 N 0.5593(4) 0.3171(4) 0.24482(19) 0.0663(10) Uani 1 1 d .
H1 H 0.470657 0.288631 0.280744 0.080 Uiso 1 1 calc R
C15 C 0.2887(5) 0.3510(4) 0.5861(2) 0.0501(10) Uani 1 1 d .
H15 H 0.342529 0.458004 0.566909 0.060 Uiso 1 1 calc R
C2 C 0.8179(5) 0.1593(4) 0.3237(2) 0.0501(10) Uani 1 1 d .
C1 C 0.7010(5) 0.1727(5) 0.4018(2) 0.0534(10) Uani 1 1 d .
C8 C 0.4951(5) 0.4482(5) 0.1916(2) 0.0564(10) Uani 1 1 d .
C7 C 0.7457(5) 0.2250(5) 0.2488(2) 0.0553(10) Uani 1 1 d .
C9 C 0.6198(6) 0.5289(5) 0.1339(2) 0.0606(11) Uani 1 1 d .
H9 H 0.755780 0.492919 0.128229 0.073 Uiso 1 1 calc R
C17 C 0.1048(5) 0.3863(5) 0.6403(2) 0.0570(10) Uani 1 1 d .
H17A H 0.052797 0.281663 0.661702 0.068 Uiso 1 1 calc R
H17B H 0.147076 0.448328 0.684869 0.068 Uiso 1 1 calc R
C10 C 0.5423(6) 0.6616(5) 0.0855(2) 0.0598(10) Uani 1 1 d .
C16 C 0.4567(5) 0.2524(5) 0.6320(2) 0.0606(11) Uani 1 1 d .
H16A H 0.466116 0.294740 0.684898 0.073 Uiso 1 1 calc R
H16B H 0.420945 0.136594 0.638402 0.073 Uiso 1 1 calc R
C3 C 1.0104(5) 0.0722(4) 0.3264(3) 0.0601(11) Uani 1 1 d .
H3 H 1.062134 0.031884 0.375468 0.072 Uiso 1 1 calc R
C13 C 0.2904(5) 0.5097(5) 0.1997(2) 0.0645(11) Uani 1 1 d .
H13 H 0.204793 0.459520 0.237679 0.077 Uiso 1 1 calc R
C6 C 0.8583(6) 0.1904(5) 0.1795(3) 0.0686(12) Uani 1 1 d .
H6 H 0.807425 0.226620 0.129707 0.082 Uiso 1 1 calc R
C14 C 0.6779(7) 0.7461(6) 0.0259(3) 0.0732(12) Uani 1 1 d .
C5 C 1.0449(6) 0.1028(5) 0.1846(3) 0.0749(13) Uani 1 1 d .
H5 H 1.118618 0.082117 0.138121 0.090 Uiso 1 1 calc R
C4 C 1.1230(6) 0.0459(5) 0.2575(3) 0.0711(12) Uani 1 1 d .
H4 H 1.250367 -0.009822 0.260349 0.085 Uiso 1 1 calc R
C11 C 0.3404(6) 0.7213(5) 0.0945(3) 0.0755(13) Uani 1 1 d .
H11 H 0.289522 0.811678 0.062699 0.091 Uiso 1 1 calc R
C12 C 0.2169(6) 0.6431(6) 0.1519(3) 0.0759(13) Uani 1 1 d .
H12 H 0.082082 0.681703 0.158192 0.091 Uiso 1 1 calc R

loop_
_atom_site_aniso_label
_atom_site_aniso_U_11
_atom_site_aniso_U_22
_atom_site_aniso_U_33
_atom_site_aniso_U_23
_atom_site_aniso_U_13
_atom_site_aniso_U_12
O1 0.0707(17) 0.0682(19) 0.0603(19) 0.0029(15) 0.0039(15) 0.0157(14)
O4 0.0432(14) 0.0676(18) 0.085(2) 0.0032(16) 0.0058(14) 0.0057(13)
O3 0.0360(14) 0.096(2) 0.092(2) -0.0308(17) -0.0021(14) -0.0002(13)
O2 0.0485(15) 0.088(2) 0.0682(19) 0.0046(15) 0.0105(13) 0.0099(14)
N2 0.0367(15) 0.059(2) 0.062(2) -0.0011(16) 0.0056(14) 0.0034(14)
F4 0.095(2) 0.143(3) 0.094(2) 0.0406(19) -0.0017(17) 0.0002(18)
F6 0.110(2) 0.103(2) 0.126(2) 0.0230(18) 0.0557(19) 0.0264(17)
F5 0.123(2) 0.112(2) 0.124(2) -0.0061(19) 0.0105(19) -0.051(2)
N1 0.0437(18) 0.081(3) 0.070(2) 0.017(2) 0.0105(16) 0.0104(17)
C15 0.0384(19) 0.049(2) 0.064(3) -0.009(2) 0.0032(18) -0.0065(16)
C2 0.041(2) 0.046(2) 0.063(3) -0.0026(19) 0.0065(19) -0.0010(17)
C1 0.043(2) 0.051(2) 0.066(3) -0.004(2) 0.003(2) -0.0017(18)
C8 0.046(2) 0.065(3) 0.059(3) -0.005(2) -0.0009(19) 0.0035(19)
C7 0.044(2) 0.057(3) 0.064(3) 0.002(2) 0.002(2) -0.0002(18)
C9 0.049(2) 0.069(3) 0.063(3) -0.004(2) -0.002(2) 0.003(2)
C17 0.043(2) 0.060(3) 0.067(3) -0.007(2) 0.0002(19) 0.0006(18)
C10 0.054(2) 0.061(3) 0.063(3) 0.001(2) 0.000(2) 0.002(2)
C16 0.037(2) 0.075(3) 0.070(3) -0.011(2) -0.0033(19) -0.0018(18)
C3 0.047(2) 0.056(3) 0.076(3) 0.001(2) 0.001(2) 0.0010(19)
C13 0.048(2) 0.077(3) 0.068(3) -0.006(2) 0.005(2) 0.003(2)
C6 0.070(3) 0.066(3) 0.068(3) 0.001(2) 0.010(2) 0.009(2)
C14 0.068(3) 0.073(3) 0.076(3) 0.008(3) 0.002(3) 0.006(3)
C5 0.078(3) 0.071(3) 0.072(3) 0.004(2) 0.027(3) 0.014(2)
C4 0.053(2) 0.068(3) 0.090(4) 0.001(3) 0.017(2) 0.013(2)
C11 0.067(3) 0.069(3) 0.087(3) 0.004(3) -0.002(3) 0.014(2)
C12 0.052(2) 0.085(3) 0.089(3) -0.003(3) 0.003(2) 0.015(2)

loop_
_atom_type_symbol
_atom_type_description
_atom_type_scat_dispersion_real
_atom_type_scat_dispersion_imag
_atom_type_scat_source
C C 0.0033 0.0016 'International Tables Vol C Tables 4.2.6.8 and 6.1.1.4'
H H 0.0000 0.0000 'International Tables Vol C Tables 4.2.6.8 and 6.1.1.4'
N N 0.0061 0.0033 'International Tables Vol C Tables 4.2.6.8 and 6.1.1.4'
O O 0.0106 0.0060 'International Tables Vol C Tables 4.2.6.8 and 6.1.1.4'
F F 0.0171 0.0103 'International Tables Vol C Tables 4.2.6.8 and 6.1.1.4'

loop_
_geom_angle_atom_site_label_1
_geom_angle_atom_site_label_2
_geom_angle_atom_site_label_3
_geom_angle
C17 O4 H4A 109.5
C16 O3 H3A 109.5
H2A N2 H2B 109.5
H2A N2 H2C 109.5
H2B N2 H2C 109.5
C15 N2 H2A 109.5
C15 N2 H2B 109.5
C15 N2 H2C 109.5
C8 N1 H1 115.0
C8 N1 C7 130.1(3)
C7 N1 H1 115.0
N2 C15 H15 108.2
N2 C15 C17 110.3(3)
N2 C15 C16 111.2(3)
C17 C15 H15 108.2
C16 C15 H15 108.2
C16 C15 C17 110.7(3)
C7 C2 C1 124.4(3)
C7 C2 C3 118.4(3)
C3 C2 C1 117.3(4)
O1 C1 O2 122.2(4)
O1 C1 C2 119.1(3)
O2 C1 C2 118.6(4)
N1 C8 C9 125.3(3)
N1 C8 C13 116.8(3)
C9 C8 C13 117.8(4)
N1 C7 C2 119.6(3)
N1 C7 C6 121.3(4)
C6 C7 C2 119.1(4)
C8 C9 H9 119.6
C10 C9 C8 120.8(4)
C10 C9 H9 119.6
O4 C17 C15 111.3(3)
O4 C17 H17A 109.4
O4 C17 H17B 109.4
C15 C17 H17A 109.4
C15 C17 H17B 109.4
H17A C17 H17B 108.0
C9 C10 C14 119.7(4)
C9 C10 C11 120.7(4)
C11 C10 C14 119.5(4)
O3 C16 C15 112.4(3)
O3 C16 H16A 109.1
O3 C16 H16B 109.1
C15 C16 H16A 109.1
C15 C16 H16B 109.1
H16A C16 H16B 107.9
C2 C3 H3 119.3
C4 C3 C2 121.3(4)
C4 C3 H3 119.3
C8 C13 H13 119.7
C12 C13 C8 120.7(4)
C12 C13 H13 119.7
C7 C6 H6 119.7
C5 C6 C7 120.6(4)
C5 C6 H6 119.7
F4 C14 C10 113.7(4)
F6 C14 F4 105.8(4)
F6 C14 F5 104.4(4)
F6 C14 C10 114.0(4)
F5 C14 F4 104.6(4)
F5 C14 C10 113.5(4)
C6 C5 H5 119.5
C4 C5 C6 121.0(4)
C4 C5 H5 119.5
C3 C4 H4 120.3
C5 C4 C3 119.4(4)
C5 C4 H4 120.3
C10 C11 H11 120.6
C12 C11 C10 118.8(4)
C12 C11 H11 120.6
C13 C12 C11 121.3(4)
C13 C12 H12 119.4
C11 C12 H12 119.4

loop_
_geom_bond_atom_site_label_1
_geom_bond_atom_site_label_2
_geom_bond_distance
O1 C1 1.270(5)
O4 H4A 0.8200
O4 C17 1.435(4)
O3 H3A 0.8200
O3 C16 1.438(5)
O2 C1 1.278(4)
N2 H2A 0.8900
N2 H2B 0.8900
N2 H2C 0.8900
N2 C15 1.508(5)
F4 C14 1.338(5)
F6 C14 1.336(5)
F5 C14 1.336(5)
N1 H1 0.8600
N1 C8 1.397(5)
N1 C7 1.401(5)
C15 H15 0.9800
C15 C17 1.526(5)
C15 C16 1.521(5)
C2 C1 1.514(5)
C2 C7 1.414(5)
C2 C3 1.415(5)
C8 C9 1.407(5)
C8 C13 1.416(5)
C7 C6 1.401(5)
C9 H9 0.9300
C9 C10 1.388(5)
C17 H17A 0.9700
C17 H17B 0.9700
C10 C14 1.484(6)
C10 C11 1.396(6)
C16 H16A 0.9700
C16 H16B 0.9700
C3 H3 0.9300
C3 C4 1.383(6)
C13 H13 0.9300
C13 C12 1.377(6)
C6 H6 0.9300
C6 C5 1.385(6)
C5 H5 0.9300
C5 C4 1.377(6)
C4 H4 0.9300
C11 H11 0.9300
C11 C12 1.390(6)
C12 H12 0.9300
